data_7132386
loop_
_publ_author_name
'Lin, Lirong'
'Tresp, David S.'
'Spasyuk, Denis M.'
'Lalancette, Roger A.'
'Prokopchuk, Demyan E.'

_publ_section_title
;
 Accessing Ni(0) to Ni(IV) <i>via</i> nickel-carbon-phosphorus bond
 reorganization.
;
_journal_issue 6
_journal_name_full 'Chemical communications (Cambridge, England)'
_journal_page_first 674
_journal_page_last 677
_journal_paper_doi 10.1039/d3cc04687g
_journal_volume 60
_journal_year 2024
_chemical_formula_moiety 'C90 H66 B2 F40 Ni P2 [+ Et2O]'
_chemical_formula_sum 'C90 H66 B2 F40 Ni P2'
_chemical_formula_weight 2049.69
_space_group_crystal_system triclinic
_space_group_IT_number 2
_space_group_name_Hall '-P 1'
_space_group_name_H-M_alt 'P -1'
_atom_sites_solution_hydrogens geom
_audit_creation_method SHELXL-2018/1
_audit_update_record
;
2023-11-16 deposited with the CCDC.	2023-11-22 downloaded from the CCDC.
;
_cell_angle_alpha 94.760(2)
_cell_angle_beta 90.210(2)
_cell_angle_gamma 90.440(2)
_cell_formula_units_Z 2
_cell_length_a 14.8180(3)
_cell_length_b 16.7110(3)
_cell_length_c 19.1240(5)
_cell_measurement_reflns_used 23311
_cell_measurement_temperature 110
_cell_measurement_theta_max 70.400
_cell_measurement_theta_min 2.658
_cell_volume 4719.04(18)
_computing_molecular_graphics 'ShelXle (H\~A1/4bschle, 2011)'
_computing_publication_material 'Linxtl  6.0.1'
_computing_structure_refinement 'SHELXL2018 (Sheldrick, 2018)'
_computing_structure_solution 'SHELXL2018 (Sheldrick, 2018)'
_diffrn_ambient_temperature 110
_diffrn_measured_fraction_theta_full 0.964
_diffrn_measured_fraction_theta_max 0.680
_diffrn_measurement_device_type 'XtaLAB Synergy, Dualflex, HyPix'
_diffrn_radiation_type 'Cu K\a'
_diffrn_radiation_wavelength 1.54184
_diffrn_reflns_av_R_equivalents 0.0561
_diffrn_reflns_av_unetI/netI 0.0350
_diffrn_reflns_Laue_measured_fraction_full 0.964
_diffrn_reflns_Laue_measured_fraction_max 0.680
_diffrn_reflns_limit_h_max 18
_diffrn_reflns_limit_h_min -12
_diffrn_reflns_limit_k_max 20
_diffrn_reflns_limit_k_min -20
_diffrn_reflns_limit_l_max 24
_diffrn_reflns_limit_l_min -23
_diffrn_reflns_number 71305
_diffrn_reflns_point_group_measured_fraction_full 0.964
_diffrn_reflns_point_group_measured_fraction_max 0.680
_diffrn_reflns_theta_full 67.684
_diffrn_reflns_theta_max 71.500
_diffrn_reflns_theta_min 2.662
_diffrn_source 'micro-focus sealed X-ray tube'
_diffrn_standards_decay_% 0
_diffrn_standards_interval_count 0
_diffrn_standards_number 0
_exptl_absorpt_coefficient_mu 1.723
_exptl_absorpt_correction_T_max 1.00000
_exptl_absorpt_correction_T_min 0.71765
_exptl_absorpt_correction_type multi-scan
_exptl_absorpt_process_details
;
CrysAlisPro 1.171.42.101a (Rigaku Oxford Diffraction, 2023)
Empirical absorption correction using spherical harmonics,
implemented in SCALE3 ABSPACK scaling algorithm.
;
_exptl_crystal_colour orange
_exptl_crystal_density_diffrn 1.442
_exptl_crystal_description prism
_exptl_crystal_F_000 2068
_exptl_crystal_size_max 0.560
_exptl_crystal_size_mid 0.370
_exptl_crystal_size_min 0.140
_refine_diff_density_max 2.042
_refine_diff_density_min -1.595
_refine_diff_density_rms 0.167
_refine_ls_extinction_method none
_refine_ls_goodness_of_fit_ref 1.028
_refine_ls_hydrogen_treatment constr
_refine_ls_matrix_type full
_refine_ls_number_parameters 1412
_refine_ls_number_reflns 16177
_refine_ls_number_restraints 2457
_refine_ls_restrained_S_all 0.969
_refine_ls_R_factor_all 0.1752
_refine_ls_R_factor_gt 0.1558
_refine_ls_shift/su_max 0.005
_refine_ls_shift/su_mean 0.000
_refine_ls_structure_factor_coef Fsqd
_refine_ls_weighting_details 'w=1/[\s^2^(Fo^2^)+(0.1759P)^2^+78.9947P] where P=(Fo^2^+2Fc^2^)/3'
_refine_ls_weighting_scheme calc
_refine_ls_wR_factor_gt 0.3887
_refine_ls_wR_factor_ref 0.4047
_reflns_Friedel_coverage 0.000
_reflns_number_gt 13103
_reflns_number_total 16177
_reflns_threshold_expression 'I > 2\s(I)'
_cod_data_source_file d3cc04687g3.cif
_cod_data_source_block 221028RAL_LLR_291-d
_cod_depositor_comments 'Adding full bibliography for 7132385--7132386.cif.'
_cod_database_code 7132386
_shelx_shelxl_version_number 2018/1
_shelx_space_group_comment
;
The symmetry employed for this shelxl refinement is uniquely defined
by the following loop, which should always be used as a source of
symmetry information in preference to the above space-group names.
They are only intended as comments.
;
_shelx_estimated_absorpt_t_min 0.445
_shelx_estimated_absorpt_t_max 0.794
_oxdiff_exptl_absorpt_empirical_full_min 0.382
_oxdiff_exptl_absorpt_empirical_full_max 2.857
_oxdiff_exptl_absorpt_empirical_details
;
Empirical correction (ABSPACK) includes:
- Absorption correction using spherical harmonics
- Frame scaling
;

loop_
_space_group_symop_operation_xyz
'x, y, z'
'-x, -y, -z'

loop_
_atom_site_label
_atom_site_type_symbol
_atom_site_fract_x
_atom_site_fract_y
_atom_site_fract_z
_atom_site_U_iso_or_equiv
_atom_site_adp_type
_atom_site_occupancy
_atom_site_site_symmetry_order
_atom_site_calc_flag
_atom_site_refinement_flags_posn
_atom_site_refinement_flags_adp
_atom_site_refinement_flags_occupancy
_atom_site_disorder_assembly
_atom_site_disorder_group
Ni1 Ni 0.82685(9) 0.36269(8) 0.24178(9) 0.0355(4) Uani 1 1 d . . . . .
P1 P 0.85849(15) 0.15317(13) 0.26269(14) 0.0378(6) Uani 1 1 d . . . . .
F1 F 0.4920(3) 0.4653(3) 0.2739(3) 0.0444(13) Uani 1 1 d . . . . .
C1 C 0.7977(6) 0.2781(5) 0.3366(5) 0.0390(19) Uani 1 1 d D . . . .
H1 H 0.845586 0.263923 0.370283 0.047 Uiso 1 1 calc R U . . .
B1 B 0.3208(7) 0.3972(6) 0.3296(6) 0.038(2) Uani 1 1 d . . . . .
P2 P 0.85423(15) 0.48955(13) 0.21646(13) 0.0357(5) Uani 1 1 d . . . . .
F2 F 0.5880(3) 0.5704(4) 0.3243(4) 0.0618(18) Uani 1 1 d . . . . .
C2 C 0.7474(6) 0.3467(5) 0.3465(5) 0.043(2) Uani 1 1 d D . . . .
H2 H 0.767177 0.384069 0.387311 0.052 Uiso 1 1 calc R U . . .
F3 F 0.5341(4) 0.6247(4) 0.4467(4) 0.070(2) Uani 1 1 d . . . . .
C3 C 0.6904(6) 0.3811(6) 0.2995(5) 0.046(2) Uani 1 1 d D . . . .
H3 H 0.665338 0.436027 0.310507 0.055 Uiso 1 1 calc R U . . .
F4 F 0.3766(4) 0.5689(4) 0.5169(3) 0.0558(15) Uani 1 1 d . . . . .
C4 C 0.6777(6) 0.3425(6) 0.2385(6) 0.048(2) Uani 1 1 d D . . . .
H4 H 0.637792 0.362623 0.201614 0.057 Uiso 1 1 calc R U . . .
F5 F 0.2790(3) 0.4654(3) 0.4667(3) 0.0462(13) Uani 1 1 d . . . . .
C5 C 0.7264(6) 0.2720(5) 0.2284(5) 0.041(2) Uani 1 1 d D . . . .
H5 H 0.722095 0.243426 0.180465 0.050 Uiso 1 1 calc R U . . .
F6 F 0.1235(3) 0.3749(3) 0.3050(3) 0.0443(13) Uani 1 1 d . . . . .
C6 C 0.7875(5) 0.2400(5) 0.2742(4) 0.0337(17) Uani 1 1 d D . . . .
F7 F 0.0068(3) 0.2835(3) 0.3855(3) 0.0501(15) Uani 1 1 d . . . . .
C7 C 0.9546(5) 0.3463(5) 0.1982(5) 0.0346(17) Uani 1 1 d . . . . .
H7 H 0.996052 0.362149 0.238367 0.042 Uiso 1 1 calc R U . . .
F8 F 0.0536(4) 0.2036(3) 0.5061(4) 0.0537(15) Uani 1 1 d . . . . .
C8 C 0.9824(6) 0.2614(6) 0.1758(5) 0.0382(18) Uani 1 1 d . . . . .
F9 F 0.2240(4) 0.2169(3) 0.5431(3) 0.0457(13) Uani 1 1 d . . . . .
C9 C 1.0855(6) 0.2625(6) 0.1569(5) 0.0413(19) Uani 1 1 d . . . . .
H9A H 1.103473 0.207756 0.138717 0.050 Uiso 1 1 calc R U . . .
H9B H 1.120713 0.276999 0.200261 0.050 Uiso 1 1 calc R U . . .
F10 F 0.3443(3) 0.3071(3) 0.4622(3) 0.0433(13) Uani 1 1 d . . . . .
C10 C 1.1114(7) 0.3266(6) 0.0975(6) 0.046(2) Uani 1 1 d . . . . .
H10 H 1.177930 0.324915 0.088827 0.055 Uiso 1 1 calc R U . . .
F11 F 0.2622(4) 0.2959(4) 0.2350(3) 0.0543(15) Uani 1 1 d . . . . .
C11 C 1.0856(6) 0.4098(6) 0.1209(5) 0.040(2) Uani 1 1 d . . . . .
H11A H 1.099410 0.445595 0.083489 0.048 Uiso 1 1 calc R U . . .
H11B H 1.120816 0.428780 0.163188 0.048 Uiso 1 1 calc R U . . .
F12 F 0.3396(4) 0.1609(4) 0.1963(4) 0.069(2) Uani 1 1 d . . . . .
C12 C 0.9813(6) 0.4132(6) 0.1380(5) 0.0401(19) Uani 1 1 d . . . . .
F13 F 0.4975(4) 0.1041(4) 0.2465(4) 0.069(2) Uani 1 1 d . . . . .
C13 C 0.9363(6) 0.2499(6) 0.1110(5) 0.0422(19) Uani 1 1 d . . . . .
H13A H 0.870693 0.253277 0.120081 0.051 Uiso 1 1 calc R U . . .
H13B H 0.948794 0.194934 0.090024 0.051 Uiso 1 1 calc R U . . .
F14 F 0.5762(4) 0.1886(3) 0.3335(4) 0.0552(16) Uani 1 1 d . . . . .
C14 C 0.9633(7) 0.3156(6) 0.0521(6) 0.048(2) Uani 1 1 d . . . . .
H14 H 0.929565 0.298965 0.007795 0.058 Uiso 1 1 calc R U . . .
F15 F 0.5049(3) 0.3254(3) 0.3698(3) 0.0476(15) Uani 1 1 d . . . . .
C15 C 1.0665(7) 0.3125(6) 0.0346(6) 0.048(2) Uani 1 1 d . . . . .
H15A H 1.082535 0.259162 0.011764 0.058 Uiso 1 1 calc R U . . .
H15B H 1.082417 0.353969 0.002589 0.058 Uiso 1 1 calc R U . . .
F16 F 0.1883(4) 0.5211(3) 0.3490(3) 0.0469(13) Uani 1 1 d . . . . .
C16 C 0.9361(7) 0.3974(6) 0.0751(5) 0.042(2) Uani 1 1 d . . . . .
H16A H 0.954606 0.435531 0.040704 0.051 Uiso 1 1 calc R U . . .
H16B H 0.869928 0.400663 0.081687 0.051 Uiso 1 1 calc R U . . .
F17 F 0.1229(4) 0.6319(4) 0.2553(4) 0.0669(18) Uani 1 1 d . . . . .
C17 C 0.8674(8) 0.0991(7) 0.3479(6) 0.053(2) Uani 1 1 d . . . . .
H17 H 0.903000 0.138510 0.379432 0.064 Uiso 1 1 calc R U . . .
F18 F 0.1788(6) 0.6321(6) 0.1202(5) 0.088(2) Uani 1 1 d . . . . .
C18 C 0.7825(8) 0.0833(7) 0.3939(6) 0.056(3) Uani 1 1 d . . . . .
H18A H 0.741939 0.045025 0.366441 0.067 Uiso 1 1 calc R U . . .
H18B H 0.749446 0.134321 0.402884 0.067 Uiso 1 1 calc R U . . .
F19 F 0.3078(6) 0.5235(6) 0.0826(4) 0.088(2) Uani 1 1 d . . . . .
C19 C 0.8033(8) 0.0487(8) 0.4667(7) 0.063(3) Uani 1 1 d . . . . .
H19A H 0.833492 0.091602 0.497309 0.075 Uiso 1 1 calc R U . . .
H19B H 0.744910 0.036926 0.488894 0.075 Uiso 1 1 calc R U . . .
F20 F 0.3759(4) 0.4173(4) 0.1743(4) 0.0601(16) Uani 1 1 d . . . . .
C20 C 0.8604(9) -0.0255(9) 0.4662(7) 0.068(3) Uani 1 1 d . . . . .
H20A H 0.826149 -0.073162 0.446182 0.081 Uiso 1 1 calc R U . . .
H20B H 0.879726 -0.034899 0.514429 0.081 Uiso 1 1 calc R U . . .
F21 F 0.1292(4) 1.0500(3) 0.2347(3) 0.0507(15) Uani 1 1 d . . . . .
C21 C 0.9450(8) -0.0093(8) 0.4191(7) 0.063(3) Uani 1 1 d . . . . .
H21A H 0.984951 0.029825 0.446104 0.075 Uiso 1 1 calc R U . . .
H21B H 0.978878 -0.060091 0.411298 0.075 Uiso 1 1 calc R U . . .
F22 F 0.1458(4) 1.1423(3) 0.3326(3) 0.0567(16) Uani 1 1 d . . . . .
C22 C 0.9268(8) 0.0227(7) 0.3461(7) 0.057(3) Uani 1 1 d . . . . .
H22A H 0.985506 0.034738 0.324569 0.068 Uiso 1 1 calc R U . . .
H22B H 0.897011 -0.020362 0.315520 0.068 Uiso 1 1 calc R U . . .
F23 F 0.2851(4) 1.1203(4) 0.4141(3) 0.0605(17) Uani 1 1 d . . . . .
F24 F 0.4053(4) 0.9971(4) 0.3957(4) 0.0630(18) Uani 1 1 d . . . . .
F25 F 0.3913(4) 0.9030(3) 0.2996(3) 0.0535(16) Uani 1 1 d . . . . .
C23A C 0.8143(16) 0.1050(14) 0.1932(14) 0.043(2) Uani 0.415(19) 1 d D U P A 1
H23A H 0.800903 0.144728 0.158282 0.052 Uiso 0.415(19) 1 calc R U P A 1
C24A C 0.7206(15) 0.0671(16) 0.2166(13) 0.045(2) Uani 0.415(19) 1 d D U P A 1
H24A H 0.731491 0.023161 0.247193 0.054 Uiso 0.415(19) 1 calc R U P A 1
H24B H 0.683377 0.108547 0.242440 0.054 Uiso 0.415(19) 1 calc R U P A 1
C25A C 0.6786(14) 0.0385(17) 0.1562(15) 0.049(2) Uani 0.415(19) 1 d D U P A 1
H25A H 0.668250 0.082335 0.125473 0.058 Uiso 0.415(19) 1 calc R U P A 1
H25B H 0.619671 0.013857 0.166625 0.058 Uiso 0.415(19) 1 calc R U P A 1
C26A C 0.7407(15) -0.0235(16) 0.1213(16) 0.049(2) Uani 0.415(19) 1 d D U P A 1
H26A H 0.710341 -0.049536 0.079047 0.059 Uiso 0.415(19) 1 calc R U P A 1
H26B H 0.752006 -0.065478 0.153854 0.059 Uiso 0.415(19) 1 calc R U P A 1
C27A C 0.8354(15) 0.0133(17) 0.0989(14) 0.048(3) Uani 0.415(19) 1 d D U P A 1
H27A H 0.872348 -0.028612 0.073326 0.057 Uiso 0.415(19) 1 calc R U P A 1
H27B H 0.825720 0.057311 0.068126 0.057 Uiso 0.415(19) 1 calc R U P A 1
C28A C 0.8768(15) 0.0412(16) 0.1586(13) 0.045(2) Uani 0.415(19) 1 d D U P A 1
H28A H 0.936206 0.065052 0.148568 0.054 Uiso 0.415(19) 1 calc R U P A 1
H28B H 0.885917 -0.002589 0.189661 0.054 Uiso 0.415(19) 1 calc R U P A 1
C23B C 0.8102(12) 0.0938(10) 0.2082(10) 0.042(2) Uani 0.585(19) 1 d D U P A 2
H23B H 0.789720 0.124592 0.168462 0.051 Uiso 0.585(19) 1 calc R U P A 2
C24B C 0.7232(12) 0.0512(11) 0.2392(10) 0.044(2) Uani 0.585(19) 1 d D U P A 2
H24C H 0.741931 0.012372 0.272771 0.053 Uiso 0.585(19) 1 calc R U P A 2
H24D H 0.683696 0.091706 0.263875 0.053 Uiso 0.585(19) 1 calc R U P A 2
C25B C 0.6789(11) 0.0126(12) 0.1836(11) 0.047(2) Uani 0.585(19) 1 d D U P A 2
H25C H 0.661394 0.050847 0.149146 0.056 Uiso 0.585(19) 1 calc R U P A 2
H25D H 0.623863 -0.014690 0.199202 0.056 Uiso 0.585(19) 1 calc R U P A 2
C26B C 0.7454(11) -0.0477(11) 0.1519(12) 0.049(3) Uani 0.585(19) 1 d D U P A 2
H26C H 0.715913 -0.079662 0.112215 0.059 Uiso 0.585(19) 1 calc R U P A 2
H26D H 0.761425 -0.084921 0.187575 0.059 Uiso 0.585(19) 1 calc R U P A 2
C27B C 0.8360(11) -0.0085(12) 0.1245(11) 0.048(2) Uani 0.585(19) 1 d D U P A 2
H27C H 0.875527 -0.050861 0.102564 0.057 Uiso 0.585(19) 1 calc R U P A 2
H27D H 0.821348 0.029239 0.088840 0.057 Uiso 0.585(19) 1 calc R U P A 2
C28B C 0.8782(11) 0.0308(11) 0.1794(10) 0.044(2) Uani 0.585(19) 1 d D U P A 2
H28C H 0.934260 0.056839 0.164326 0.053 Uiso 0.585(19) 1 calc R U P A 2
H28D H 0.893475 -0.006321 0.215286 0.053 Uiso 0.585(19) 1 calc R U P A 2
C29 C 0.9700(6) 0.1918(6) 0.2338(5) 0.042(2) Uani 1 1 d . . . . .
H29A H 1.002017 0.213048 0.277013 0.050 Uiso 1 1 calc R U . . .
H29B H 1.004152 0.144215 0.214794 0.050 Uiso 1 1 calc R U . . .
C30 C 0.9580(6) 0.4972(6) 0.1583(6) 0.043(2) Uani 1 1 d . . . . .
H30A H 0.943821 0.526116 0.116573 0.051 Uiso 1 1 calc R U . . .
H30B H 1.008185 0.525452 0.184638 0.051 Uiso 1 1 calc R U . . .
C31 C 0.8808(6) 0.5427(6) 0.2886(5) 0.041(2) Uani 1 1 d . . . . .
H31 H 0.912004 0.592801 0.276205 0.049 Uiso 1 1 calc R U . . .
C32 C 0.7972(6) 0.5669(6) 0.3346(6) 0.042(2) Uani 1 1 d . . . . .
H32A H 0.753610 0.596540 0.307315 0.051 Uiso 1 1 calc R U . . .
H32B H 0.766708 0.518330 0.349617 0.051 Uiso 1 1 calc R U . . .
C33 C 0.8256(7) 0.6135(6) 0.3908(6) 0.046(2) Uani 1 1 d . . . . .
H33A H 0.773607 0.629971 0.420826 0.055 Uiso 1 1 calc R U . . .
H33B H 0.855181 0.662480 0.375726 0.055 Uiso 1 1 calc R U . . .
C34 C 0.8950(7) 0.5647(7) 0.4337(6) 0.053(3) Uani 1 1 d . . . . .
H34A H 0.914981 0.598326 0.476095 0.063 Uiso 1 1 calc R U . . .
H34B H 0.864733 0.516229 0.449205 0.063 Uiso 1 1 calc R U . . .
C35 C 0.9770(7) 0.5396(7) 0.3896(6) 0.057(3) Uani 1 1 d . . . . .
H35A H 1.009461 0.587764 0.375660 0.068 Uiso 1 1 calc R U . . .
H35B H 1.018897 0.508510 0.417120 0.068 Uiso 1 1 calc R U . . .
F36 F 0.2446(4) 0.7943(3) 0.3073(3) 0.0526(14) Uani 1 1 d . . . . .
C36 C 0.9480(6) 0.4939(6) 0.3316(6) 0.046(2) Uani 1 1 d . . . . .
H36A H 0.917612 0.444886 0.345903 0.055 Uiso 1 1 calc R U . . .
H36B H 1.000338 0.477199 0.302026 0.055 Uiso 1 1 calc R U . . .
F37 F 0.3367(4) 0.6560(3) 0.3170(3) 0.0567(15) Uani 1 1 d . . . . .
C37 C 0.7628(6) 0.5496(5) 0.1755(6) 0.042(2) Uani 1 1 d . . . . .
H37 H 0.708627 0.550250 0.206575 0.050 Uiso 1 1 calc R U . . .
F38 F 0.4511(4) 0.6174(4) 0.2082(4) 0.0631(18) Uani 1 1 d . . . . .
C38 C 0.7377(7) 0.5160(6) 0.1099(6) 0.047(2) Uani 1 1 d . . . . .
H38A H 0.719205 0.459354 0.113153 0.056 Uiso 1 1 calc R U . . .
H38B H 0.789830 0.516683 0.077783 0.056 Uiso 1 1 calc R U . . .
F39 F 0.4668(4) 0.7206(4) 0.0914(4) 0.0620(17) Uani 1 1 d . . . . .
C39 C 0.6595(7) 0.5623(7) 0.0804(6) 0.056(3) Uani 1 1 d . . . . .
H39A H 0.609713 0.564098 0.114920 0.067 Uiso 1 1 calc R U . . .
H39B H 0.637257 0.531455 0.037263 0.067 Uiso 1 1 calc R U . . .
F40 F 0.3753(4) 0.8590(4) 0.0808(3) 0.0571(15) Uani 1 1 d . . . . .
C40 C 0.6806(8) 0.6521(7) 0.0620(6) 0.058(3) Uani 1 1 d D . . . .
H40A H 0.729349 0.654157 0.026934 0.069 Uiso 1 1 calc R U . . .
H40B H 0.626156 0.678774 0.045109 0.069 Uiso 1 1 calc R U . . .
C41 C 0.7082(8) 0.6855(6) 0.1289(6) 0.056(3) Uani 1 1 d D . . . .
H41A H 0.656147 0.685885 0.161197 0.067 Uiso 1 1 calc R U . . .
H41B H 0.727508 0.741883 0.125389 0.067 Uiso 1 1 calc R U . . .
C42 C 0.7850(7) 0.6398(6) 0.1593(6) 0.049(2) Uani 1 1 d . . . . .
H42A H 0.805178 0.669856 0.203515 0.058 Uiso 1 1 calc R U . . .
H42B H 0.836232 0.638963 0.126199 0.058 Uiso 1 1 calc R U . . .
C43 C 0.3823(3) 0.4541(3) 0.3613(3) 0.0423(19) Uani 1 1 d G . . . .
C44 C 0.3568(3) 0.4877(4) 0.4272(3) 0.0401(19) Uani 1 1 d G . . . .
C45 C 0.4081(4) 0.5493(4) 0.4610(3) 0.051(2) Uani 1 1 d G . . . .
C46 C 0.4849(4) 0.5774(3) 0.4290(4) 0.058(2) Uani 1 1 d G . . . .
C47 C 0.5103(3) 0.5438(4) 0.3632(4) 0.048(2) Uani 1 1 d G . . . .
C48 C 0.4590(4) 0.4821(4) 0.3293(3) 0.046(2) Uani 1 1 d G . . . .
C49 C 0.2401(6) 0.3488(5) 0.3806(5) 0.0352(17) Uani 1 1 d . . . . .
C50 C 0.1516(6) 0.3389(5) 0.3641(5) 0.0369(17) Uani 1 1 d . . . . .
C51 C 0.0905(6) 0.2922(5) 0.4061(6) 0.0407(18) Uani 1 1 d . . . . .
C52 C 0.1131(6) 0.2510(6) 0.4661(6) 0.0428(19) Uani 1 1 d . . . . .
C53 C 0.2005(6) 0.2564(5) 0.4850(5) 0.0414(18) Uani 1 1 d . . . . .
C54 C 0.2591(6) 0.3059(5) 0.4410(5) 0.0369(17) Uani 1 1 d . . . . .
C55 C 0.3839(4) 0.3195(3) 0.3076(4) 0.043(2) Uani 1 1 d G . . . .
C56 C 0.3389(3) 0.2710(4) 0.2560(4) 0.047(2) Uani 1 1 d G . . . .
C57 C 0.3744(4) 0.1970(4) 0.2323(4) 0.060(3) Uani 1 1 d G . . . .
C58 C 0.4549(4) 0.1714(3) 0.2602(4) 0.055(3) Uani 1 1 d G . . . .
C59 C 0.5000(3) 0.2200(3) 0.3118(4) 0.048(2) Uani 1 1 d G . . . .
C60 C 0.4645(4) 0.2940(3) 0.3355(4) 0.051(2) Uani 1 1 d G . . . .
C61 C 0.2832(6) 0.4612(5) 0.2669(5) 0.0399(18) Uani 1 1 d . . . . .
C62 C 0.2183(6) 0.5202(6) 0.2836(6) 0.0413(18) Uani 1 1 d . . . . .
C63 C 0.1839(6) 0.5771(6) 0.2339(7) 0.050(2) Uani 1 1 d . . . . .
C64 C 0.2109(8) 0.5791(7) 0.1681(7) 0.061(2) Uani 1 1 d . . . . .
C65 C 0.2789(9) 0.5232(8) 0.1489(6) 0.061(3) Uani 1 1 d . . . . .
C66 C 0.3096(7) 0.4685(7) 0.1986(6) 0.050(2) Uani 1 1 d . . . . .
B2 B 0.2463(8) 0.9211(7) 0.1958(7) 0.048(2) Uani 1 1 d . . . . .
C71 C 0.2557(4) 0.9671(3) 0.2559(3) 0.0404(18) Uani 1 1 d G . . . .
C72 C 0.3271(4) 0.9581(3) 0.3018(3) 0.044(2) Uani 1 1 d G . . . .
C73 C 0.3388(4) 1.0124(4) 0.3603(3) 0.050(2) Uani 1 1 d G . . . .
C74 C 0.2791(5) 1.0756(4) 0.3729(3) 0.052(2) Uani 1 1 d G . . . .
C75 C 0.2077(4) 1.0846(3) 0.3270(3) 0.045(2) Uani 1 1 d G . . . .
C76 C 0.1959(4) 1.0304(4) 0.2685(3) 0.043(2) Uani 1 1 d G . . . .
C77A C 0.2865(5) 0.9994(5) 0.1253(5) 0.0531(18) Uani 0.865(8) 1 d DG U P B 1
C78A C 0.2259(4) 1.0409(6) 0.0864(5) 0.0545(18) Uani 0.865(8) 1 d DG U P B 1
C79A C 0.2576(6) 1.0934(5) 0.0392(5) 0.0580(19) Uani 0.865(8) 1 d DG U P B 1
C80A C 0.3499(6) 1.1043(5) 0.0309(4) 0.060(2) Uani 0.865(8) 1 d DG U P B 1
C81A C 0.4105(4) 1.0627(6) 0.0697(5) 0.057(2) Uani 0.865(8) 1 d DG U P B 1
C82A C 0.3788(5) 1.0103(6) 0.1169(5) 0.0526(19) Uani 0.865(8) 1 d DG U P B 1
F26A F 0.1369(5) 1.0324(5) 0.0932(4) 0.058(2) Uani 0.865(8) 1 d D U P B 1
F27A F 0.2056(7) 1.1423(5) -0.0038(4) 0.075(2) Uani 0.865(8) 1 d D U P B 1
F28A F 0.3850(7) 1.1610(5) -0.0265(5) 0.079(2) Uani 0.865(8) 1 d D U P B 1
F29A F 0.4979(6) 1.0760(6) 0.0568(5) 0.075(2) Uani 0.865(8) 1 d D U P B 1
F30A F 0.4325(6) 0.9687(6) 0.1597(5) 0.055(2) Uani 0.865(8) 1 d D U P B 1
C77B C 0.261(3) 0.985(4) 0.134(4) 0.053(2) Uani 0.135(8) 1 d D U P B 2
C78B C 0.189(2) 1.018(4) 0.099(4) 0.055(2) Uani 0.135(8) 1 d D U P B 2
C79B C 0.203(2) 1.072(4) 0.047(3) 0.057(3) Uani 0.135(8) 1 d D U P B 2
C80B C 0.288(2) 1.107(4) 0.040(4) 0.057(2) Uani 0.135(8) 1 d D U P B 2
C81B C 0.360(2) 1.072(4) 0.074(3) 0.056(2) Uani 0.135(8) 1 d D U P B 2
C82B C 0.348(3) 1.013(4) 0.121(4) 0.054(2) Uani 0.135(8) 1 d D U P B 2
F26B F 0.103(2) 0.999(3) 0.114(2) 0.055(6) Uani 0.135(8) 1 d D U P B 2
F27B F 0.136(3) 1.113(3) 0.010(3) 0.075(7) Uani 0.135(8) 1 d D U P B 2
F28B F 0.309(4) 1.166(3) -0.018(3) 0.078(5) Uani 0.135(8) 1 d D U P B 2
F29B F 0.440(3) 1.086(4) 0.044(3) 0.076(6) Uani 0.135(8) 1 d D U P B 2
F30B F 0.414(3) 0.987(4) 0.162(4) 0.055(7) Uani 0.135(8) 1 d D U P B 2
C83A C 0.1385(10) 0.8786(13) 0.2150(9) 0.047(2) Uani 0.360(9) 1 d DG U P B 1
C84A C 0.1074(11) 0.8451(13) 0.1504(8) 0.049(2) Uani 0.360(9) 1 d DG U P B 1
C85A C 0.0239(11) 0.8065(13) 0.1453(8) 0.052(2) Uani 0.360(9) 1 d DG U P B 1
C86A C -0.0285(9) 0.8015(12) 0.2049(10) 0.052(2) Uani 0.360(9) 1 d DG U P B 1
C87A C 0.0026(11) 0.8350(13) 0.2696(8) 0.048(2) Uani 0.360(9) 1 d DG U P B 1
C88A C 0.0861(11) 0.8736(14) 0.2747(8) 0.047(2) Uani 0.360(9) 1 d DG U P B 1
F31A F 0.0988(15) 0.8918(15) 0.3322(10) 0.051(4) Uani 0.360(9) 1 d D U P B 1
F32A F -0.0532(12) 0.8245(11) 0.3278(11) 0.056(4) Uani 0.360(9) 1 d D U P B 1
F33A F -0.1071(12) 0.7688(14) 0.2132(14) 0.079(4) Uani 0.360(9) 1 d D U P B 1
F34A F 0.0050(16) 0.7821(17) 0.0910(12) 0.086(5) Uani 0.360(9) 1 d D U P B 1
F35A F 0.1637(14) 0.8496(15) 0.0923(10) 0.060(4) Uani 0.360(9) 1 d D U P B 1
C83B C 0.1441(9) 0.8909(10) 0.1900(7) 0.044(2) Uani 0.640(9) 1 d D U P B 2
C84B C 0.1251(9) 0.8669(10) 0.1229(7) 0.049(2) Uani 0.640(9) 1 d D U P B 2
C85B C 0.0406(9) 0.8350(11) 0.1129(8) 0.054(2) Uani 0.640(9) 1 d D U P B 2
C86B C -0.0204(10) 0.8240(11) 0.1660(8) 0.055(2) Uani 0.640(9) 1 d D U P B 2
C87B C -0.0018(9) 0.8441(10) 0.2344(8) 0.050(2) Uani 0.640(9) 1 d D U P B 2
C88B C 0.0820(9) 0.8789(9) 0.2438(7) 0.045(2) Uani 0.640(9) 1 d D U P B 2
F31B F 0.0910(7) 0.8966(7) 0.3038(6) 0.042(2) Uani 0.640(9) 1 d D U P B 2
F32B F -0.0659(8) 0.8344(8) 0.2861(8) 0.071(3) Uani 0.640(9) 1 d D U P B 2
F33B F -0.1022(8) 0.7940(8) 0.1609(9) 0.083(4) Uani 0.640(9) 1 d D U P B 2
F34B F 0.0257(10) 0.8187(9) 0.0545(7) 0.086(4) Uani 0.640(9) 1 d D U P B 2
F35B F 0.1867(8) 0.8764(8) 0.0687(6) 0.059(3) Uani 0.640(9) 1 d D U P B 2
C89 C 0.3069(7) 0.8358(6) 0.1949(6) 0.0440(19) Uani 1 1 d . . . . .
C90 C 0.3008(6) 0.7808(6) 0.2516(6) 0.0438(19) Uani 1 1 d . . . . .
C91 C 0.3472(7) 0.7072(6) 0.2586(6) 0.047(2) Uani 1 1 d . . . . .
C92 C 0.4031(7) 0.6880(6) 0.2046(6) 0.047(2) Uani 1 1 d . . . . .
C93 C 0.4103(7) 0.7400(6) 0.1448(6) 0.048(2) Uani 1 1 d . . . . .
C94 C 0.3630(7) 0.8129(6) 0.1410(6) 0.0457(19) Uani 1 1 d . . . . .

loop_
_atom_site_aniso_label
_atom_site_aniso_U_11
_atom_site_aniso_U_22
_atom_site_aniso_U_33
_atom_site_aniso_U_23
_atom_site_aniso_U_13
_atom_site_aniso_U_12
Ni1 0.0206(7) 0.0263(7) 0.0570(10) -0.0126(7) -0.0026(6) 0.0021(5)
P1 0.0237(11) 0.0273(11) 0.0605(16) -0.0078(10) -0.0036(10) 0.0041(8)
F1 0.026(3) 0.035(3) 0.069(3) -0.012(2) 0.000(2) -0.001(2)
C1 0.027(4) 0.039(5) 0.048(5) -0.008(4) 0.001(3) 0.003(3)
B1 0.026(4) 0.030(4) 0.056(6) -0.009(3) -0.006(4) 0.005(3)
P2 0.0253(11) 0.0260(11) 0.0536(15) -0.0104(10) 0.0004(9) 0.0012(8)
F2 0.020(3) 0.042(3) 0.118(5) -0.024(3) -0.004(3) -0.004(2)
C2 0.027(4) 0.038(5) 0.062(5) -0.010(4) 0.007(4) -0.001(3)
F3 0.046(3) 0.044(3) 0.114(6) -0.027(3) -0.028(3) -0.013(3)
C3 0.023(4) 0.039(5) 0.073(6) -0.009(4) 0.008(4) 0.006(3)
F4 0.055(4) 0.041(3) 0.067(4) -0.025(3) -0.014(3) 0.000(3)
C4 0.017(4) 0.045(5) 0.079(6) -0.007(4) -0.007(4) 0.003(3)
F5 0.032(3) 0.038(3) 0.065(4) -0.019(3) -0.003(2) -0.002(2)
C5 0.026(4) 0.034(4) 0.062(5) -0.007(4) -0.007(4) -0.003(3)
F6 0.020(2) 0.046(3) 0.064(3) -0.011(2) -0.012(2) 0.000(2)
C6 0.023(4) 0.028(4) 0.049(5) -0.004(3) 0.001(3) -0.002(3)
F7 0.023(2) 0.036(3) 0.088(4) -0.015(3) -0.010(2) -0.004(2)
C7 0.012(3) 0.033(4) 0.055(5) -0.018(3) -0.001(3) -0.003(3)
F8 0.031(3) 0.037(3) 0.092(5) -0.001(3) 0.004(3) -0.001(2)
C8 0.023(4) 0.037(4) 0.052(5) -0.015(3) -0.002(3) 0.005(3)
F9 0.043(3) 0.030(3) 0.062(3) -0.006(2) -0.007(2) -0.002(2)
C9 0.025(4) 0.039(5) 0.057(5) -0.014(4) -0.005(4) 0.001(3)
F10 0.029(2) 0.038(3) 0.059(3) -0.013(2) -0.013(2) 0.002(2)
C10 0.033(4) 0.041(5) 0.060(5) -0.010(4) 0.007(4) 0.016(4)
F11 0.030(3) 0.059(4) 0.068(4) -0.028(3) -0.009(2) -0.003(2)
C11 0.026(4) 0.040(4) 0.052(6) -0.005(4) 0.004(4) 0.006(3)
F12 0.048(4) 0.062(4) 0.088(5) -0.044(3) -0.004(3) -0.014(3)
C12 0.027(4) 0.033(4) 0.057(5) -0.014(3) -0.003(3) 0.004(3)
F13 0.046(3) 0.039(3) 0.116(6) -0.034(3) 0.009(3) 0.008(3)
C13 0.029(4) 0.037(5) 0.057(5) -0.017(3) -0.006(3) 0.011(4)
F14 0.026(3) 0.035(3) 0.101(5) -0.016(3) -0.006(3) 0.009(2)
C14 0.049(5) 0.046(5) 0.047(5) -0.013(4) -0.004(4) 0.011(4)
F15 0.019(2) 0.027(3) 0.093(4) -0.019(3) -0.015(2) -0.0017(19)
C15 0.049(5) 0.035(5) 0.058(5) -0.007(4) 0.004(4) 0.006(4)
F16 0.033(3) 0.035(3) 0.070(3) -0.011(3) -0.006(2) 0.001(2)
C16 0.035(4) 0.039(4) 0.051(5) -0.006(4) 0.001(4) 0.005(4)
F17 0.037(3) 0.054(4) 0.108(5) 0.002(4) -0.014(3) 0.013(3)
C17 0.047(6) 0.049(6) 0.064(6) 0.005(5) 0.000(4) 0.006(4)
F18 0.079(5) 0.097(6) 0.092(6) 0.032(5) -0.026(4) 0.007(4)
C18 0.051(6) 0.041(6) 0.075(7) -0.002(5) 0.011(5) 0.006(4)
F19 0.094(6) 0.111(7) 0.061(4) 0.015(4) -0.003(4) 0.009(5)
C19 0.049(6) 0.065(7) 0.074(7) 0.001(6) 0.010(5) 0.007(5)
F20 0.047(3) 0.060(4) 0.071(4) -0.009(3) 0.005(3) 0.010(3)
C20 0.061(7) 0.071(8) 0.071(8) 0.009(6) 0.000(5) 0.009(6)
F21 0.033(3) 0.043(3) 0.072(4) -0.021(3) -0.013(2) 0.013(2)
C21 0.052(6) 0.060(7) 0.077(7) 0.003(5) 0.000(5) 0.010(5)
F22 0.048(3) 0.039(3) 0.078(4) -0.027(3) -0.007(3) 0.021(2)
C22 0.051(6) 0.038(5) 0.081(7) 0.000(5) 0.005(5) 0.003(4)
F23 0.060(4) 0.048(3) 0.067(4) -0.035(3) -0.015(3) 0.012(3)
F24 0.059(4) 0.051(4) 0.073(4) -0.030(3) -0.026(3) 0.020(3)
F25 0.045(3) 0.045(3) 0.065(4) -0.024(3) -0.019(3) 0.018(2)
C23A 0.043(3) 0.039(4) 0.047(4) -0.005(3) -0.001(3) -0.004(3)
C24A 0.045(4) 0.042(4) 0.048(4) -0.004(3) -0.002(3) -0.004(3)
C25A 0.048(4) 0.047(4) 0.050(4) -0.003(3) -0.003(3) -0.004(3)
C26A 0.049(4) 0.046(4) 0.050(4) -0.002(3) -0.003(4) -0.004(3)
C27A 0.050(4) 0.044(4) 0.048(4) -0.004(4) -0.002(4) -0.002(4)
C28A 0.046(4) 0.041(4) 0.047(4) -0.004(4) 0.000(3) -0.002(3)
C23B 0.042(3) 0.037(4) 0.046(4) -0.005(3) -0.001(3) -0.003(3)
C24B 0.045(3) 0.041(4) 0.047(4) -0.004(3) -0.002(3) -0.005(3)
C25B 0.046(3) 0.045(4) 0.049(4) -0.003(3) -0.003(3) -0.006(3)
C26B 0.050(4) 0.046(4) 0.051(4) -0.004(4) -0.002(4) -0.005(3)
C27B 0.050(4) 0.043(4) 0.048(4) -0.004(3) -0.001(3) -0.004(3)
C28B 0.045(3) 0.040(4) 0.046(4) -0.005(3) 0.001(3) -0.002(3)
C29 0.021(4) 0.044(5) 0.058(6) -0.008(4) -0.003(4) 0.009(3)
C30 0.026(4) 0.038(4) 0.061(6) -0.015(4) 0.009(4) -0.001(3)
C31 0.034(4) 0.029(4) 0.057(5) -0.010(4) -0.002(3) 0.000(3)
C32 0.028(4) 0.033(5) 0.064(6) -0.015(4) 0.001(4) -0.001(3)
C33 0.036(5) 0.039(5) 0.059(6) -0.019(4) -0.002(4) 0.006(4)
C34 0.040(5) 0.050(6) 0.063(6) -0.024(5) -0.006(4) 0.013(4)
C35 0.038(5) 0.063(7) 0.064(6) -0.027(5) -0.012(4) 0.015(5)
F36 0.055(4) 0.033(3) 0.067(4) -0.016(3) 0.001(3) 0.002(2)
C36 0.033(5) 0.037(5) 0.065(6) -0.021(4) -0.005(4) 0.009(4)
F37 0.067(4) 0.034(3) 0.067(4) -0.009(2) -0.010(3) 0.012(3)
C37 0.033(4) 0.030(4) 0.061(5) -0.009(4) 0.000(4) 0.007(3)
F38 0.056(4) 0.038(3) 0.093(5) -0.015(3) -0.006(3) 0.024(3)
C38 0.034(5) 0.034(5) 0.069(6) -0.013(4) -0.006(4) 0.005(4)
F39 0.059(4) 0.049(4) 0.073(4) -0.021(3) 0.008(3) 0.015(3)
C39 0.037(5) 0.063(6) 0.064(7) -0.016(5) -0.008(4) 0.009(4)
F40 0.063(4) 0.054(4) 0.051(3) -0.013(3) -0.007(3) 0.013(3)
C40 0.049(6) 0.064(6) 0.059(6) -0.004(5) -0.006(5) 0.020(5)
C41 0.057(6) 0.036(5) 0.073(7) -0.013(5) -0.005(5) 0.019(4)
C42 0.052(6) 0.031(4) 0.061(6) -0.006(4) -0.005(5) 0.002(4)
C43 0.017(4) 0.036(4) 0.072(5) -0.005(4) -0.010(3) 0.003(3)
C44 0.023(4) 0.031(4) 0.064(5) -0.007(4) -0.015(3) -0.003(3)
C45 0.034(4) 0.043(5) 0.073(5) -0.012(4) -0.015(4) 0.001(3)
C46 0.031(4) 0.044(5) 0.096(6) -0.007(5) -0.017(4) -0.003(3)
C47 0.018(4) 0.030(4) 0.093(6) -0.007(4) -0.017(3) 0.007(3)
C48 0.033(4) 0.040(5) 0.065(5) 0.000(4) -0.006(3) -0.001(3)
C49 0.025(3) 0.028(4) 0.050(5) -0.015(3) -0.003(3) 0.005(3)
C50 0.027(3) 0.027(4) 0.054(5) -0.016(3) -0.007(3) 0.004(3)
C51 0.020(3) 0.029(4) 0.070(5) -0.013(3) -0.003(3) 0.006(3)
C52 0.036(4) 0.029(4) 0.060(5) -0.014(3) 0.002(3) -0.003(3)
C53 0.035(4) 0.029(4) 0.058(5) -0.009(3) -0.002(3) 0.001(3)
C54 0.026(3) 0.027(4) 0.055(5) -0.013(3) -0.005(3) 0.002(3)
C55 0.019(4) 0.036(4) 0.072(6) -0.014(4) 0.001(3) 0.001(3)
C56 0.029(4) 0.041(5) 0.068(6) -0.018(4) 0.004(4) -0.005(3)
C57 0.030(4) 0.060(6) 0.085(7) -0.027(5) 0.006(4) 0.002(4)
C58 0.034(4) 0.032(4) 0.096(7) -0.023(5) 0.008(4) -0.003(3)
C59 0.017(4) 0.035(4) 0.089(7) -0.015(4) -0.001(4) 0.001(3)
C60 0.019(4) 0.036(4) 0.096(7) -0.007(4) 0.001(4) -0.002(3)
C61 0.025(4) 0.031(4) 0.062(4) -0.008(3) -0.014(3) -0.002(3)
C62 0.024(4) 0.031(4) 0.068(5) -0.002(4) -0.008(3) -0.002(3)
C63 0.021(4) 0.046(5) 0.084(5) 0.010(4) -0.013(4) 0.001(3)
C64 0.057(6) 0.051(6) 0.074(6) 0.014(5) -0.016(4) -0.010(4)
C65 0.067(7) 0.059(6) 0.055(5) 0.001(5) -0.014(4) -0.005(4)
C66 0.034(5) 0.054(6) 0.061(5) -0.006(4) -0.006(4) 0.001(4)
B2 0.042(4) 0.034(5) 0.065(5) -0.009(3) -0.007(4) 0.007(3)
C71 0.030(4) 0.029(4) 0.061(5) -0.005(3) 0.001(3) 0.005(3)
C72 0.035(4) 0.030(4) 0.062(5) -0.013(4) -0.007(4) 0.007(3)
C73 0.044(5) 0.045(5) 0.058(6) -0.012(4) -0.008(4) 0.010(4)
C74 0.055(5) 0.042(5) 0.058(5) -0.010(4) -0.004(4) 0.010(4)
C75 0.040(5) 0.041(5) 0.052(5) -0.013(4) 0.000(4) 0.016(4)
C76 0.037(4) 0.031(4) 0.059(5) -0.005(4) 0.002(4) 0.010(3)
C77A 0.053(3) 0.051(3) 0.054(3) -0.009(3) -0.004(3) 0.007(3)
C78A 0.056(3) 0.051(3) 0.054(3) -0.006(3) -0.004(3) 0.009(3)
C79A 0.061(3) 0.055(3) 0.057(3) -0.004(3) -0.005(3) 0.011(3)
C80A 0.063(3) 0.056(4) 0.058(4) -0.004(3) -0.002(3) 0.008(3)
C81A 0.058(3) 0.054(4) 0.058(4) -0.003(3) 0.001(3) 0.003(3)
C82A 0.053(3) 0.049(3) 0.055(3) -0.005(3) -0.002(3) 0.005(3)
F26A 0.051(4) 0.063(5) 0.058(4) -0.013(3) -0.013(3) 0.017(3)
F27A 0.094(5) 0.070(5) 0.060(4) -0.003(3) -0.010(4) 0.039(4)
F28A 0.096(6) 0.063(5) 0.080(5) 0.013(4) 0.005(4) 0.019(4)
F29A 0.061(4) 0.078(5) 0.087(5) 0.007(4) -0.001(4) -0.015(4)
F30A 0.049(4) 0.053(5) 0.060(4) -0.012(4) -0.010(3) 0.003(3)
C77B 0.054(4) 0.050(4) 0.054(4) -0.005(3) -0.002(3) 0.005(3)
C78B 0.056(4) 0.052(4) 0.055(4) -0.005(3) -0.002(4) 0.007(4)
C79B 0.059(4) 0.055(4) 0.056(4) -0.003(3) -0.003(4) 0.007(4)
C80B 0.060(4) 0.054(4) 0.056(4) -0.003(3) -0.003(3) 0.007(3)
C81B 0.058(3) 0.053(3) 0.056(3) -0.003(3) -0.002(3) 0.005(3)
C82B 0.055(3) 0.052(4) 0.055(3) -0.005(3) -0.001(3) 0.005(3)
F26B 0.054(6) 0.055(11) 0.054(11) -0.003(9) -0.003(8) 0.014(8)
F27B 0.082(9) 0.075(11) 0.068(11) 0.000(9) -0.009(9) 0.025(9)
F28B 0.093(10) 0.071(9) 0.073(9) 0.011(7) 0.002(8) 0.011(8)
F29B 0.064(7) 0.080(12) 0.083(11) 0.006(10) 0.004(8) -0.006(9)
F30B 0.054(9) 0.053(12) 0.056(10) -0.004(9) -0.002(9) -0.002(9)
C83A 0.046(3) 0.042(4) 0.052(4) -0.007(3) -0.005(3) 0.005(3)
C84A 0.048(3) 0.044(3) 0.053(3) -0.007(3) -0.006(3) 0.004(3)
C85A 0.049(3) 0.047(4) 0.057(3) -0.008(3) -0.007(3) 0.004(3)
C86A 0.049(4) 0.047(4) 0.058(4) -0.005(4) -0.008(3) 0.001(3)
C87A 0.046(4) 0.043(4) 0.054(4) -0.005(4) -0.005(3) 0.004(3)
C88A 0.045(3) 0.041(4) 0.052(4) -0.005(3) -0.004(3) 0.006(3)
F31A 0.053(8) 0.044(8) 0.054(6) -0.009(7) -0.008(6) 0.010(6)
F32A 0.059(8) 0.037(7) 0.069(7) -0.014(7) 0.002(6) -0.018(6)
F33A 0.061(6) 0.071(8) 0.100(9) -0.021(7) -0.007(6) -0.022(6)
F34A 0.081(9) 0.096(11) 0.074(6) -0.040(7) -0.020(7) 0.000(8)
F35A 0.057(8) 0.064(10) 0.053(7) -0.024(7) 0.000(6) 0.004(7)
C83B 0.043(3) 0.039(3) 0.048(3) -0.007(3) -0.007(3) 0.007(3)
C84B 0.047(3) 0.044(4) 0.054(3) -0.009(3) -0.007(3) 0.003(3)
C85B 0.052(3) 0.047(4) 0.061(4) -0.007(3) -0.009(3) 0.002(3)
C86B 0.052(3) 0.049(4) 0.063(3) -0.007(3) -0.008(3) 0.000(3)
C87B 0.047(3) 0.044(3) 0.058(3) -0.005(3) -0.007(3) 0.004(3)
C88B 0.043(3) 0.040(3) 0.050(3) -0.006(3) -0.006(3) 0.007(3)
F31B 0.038(4) 0.040(5) 0.044(4) -0.010(5) -0.001(4) 0.004(4)
F32B 0.063(5) 0.061(6) 0.085(6) -0.013(6) 0.005(5) -0.015(5)
F33B 0.059(5) 0.064(6) 0.120(8) -0.024(6) -0.020(5) -0.016(5)
F34B 0.083(7) 0.091(8) 0.077(5) -0.036(6) -0.027(5) 0.001(6)
F35B 0.058(5) 0.063(7) 0.051(5) -0.018(5) -0.009(4) 0.003(5)
C89 0.037(4) 0.032(4) 0.060(5) -0.014(3) -0.009(4) 0.006(3)
C90 0.032(5) 0.033(4) 0.064(5) -0.011(3) -0.009(4) 0.006(3)
C91 0.041(5) 0.039(5) 0.059(5) -0.010(4) -0.011(4) 0.009(4)
C92 0.043(5) 0.027(4) 0.067(5) -0.020(3) -0.011(4) 0.004(3)
C93 0.037(5) 0.044(5) 0.060(5) -0.020(4) -0.006(4) 0.002(4)
C94 0.038(5) 0.042(5) 0.054(5) -0.017(3) -0.010(4) 0.000(3)

loop_
_atom_type_symbol
_atom_type_description
_atom_type_scat_dispersion_real
_atom_type_scat_dispersion_imag
_atom_type_scat_source
C C 0.0181 0.0091 'International Tables Vol C Tables 4.2.6.8 and 6.1.1.4'
H H 0.0000 0.0000 'International Tables Vol C Tables 4.2.6.8 and 6.1.1.4'
B B 0.0090 0.0039 'International Tables Vol C Tables 4.2.6.8 and 6.1.1.4'
F F 0.0727 0.0534 'International Tables Vol C Tables 4.2.6.8 and 6.1.1.4'
P P 0.2955 0.4335 'International Tables Vol C Tables 4.2.6.8 and 6.1.1.4'
Ni Ni -3.0029 0.5091 'International Tables Vol C Tables 4.2.6.8 and 6.1.1.4'

loop_
_geom_angle_atom_site_label_1
_geom_angle_atom_site_label_2
_geom_angle_atom_site_label_3
_geom_angle
_geom_angle_site_symmetry_1
_geom_angle_site_symmetry_3
_geom_angle_publ_flag
C7 Ni1 C5 121.2(3) . . ?
C7 Ni1 C4 151.1(3) . . ?
C5 Ni1 C4 37.1(3) . . ?
C7 Ni1 P2 81.4(3) . . ?
C5 Ni1 P2 140.7(3) . . ?
C4 Ni1 P2 108.0(3) . . ?
C7 Ni1 C6 104.3(3) . . ?
C5 Ni1 C6 37.0(3) . . ?
C4 Ni1 C6 67.7(3) . . ?
P2 Ni1 C6 174.1(2) . . ?
C7 Ni1 C3 175.2(4) . . ?
C5 Ni1 C3 60.8(3) . . ?
C4 Ni1 C3 33.1(3) . . ?
P2 Ni1 C3 99.5(3) . . ?
C6 Ni1 C3 74.7(3) . . ?
C7 Ni1 C2 140.9(4) . . ?
C5 Ni1 C2 67.8(4) . . ?
C4 Ni1 C2 60.1(4) . . ?
P2 Ni1 C2 116.5(2) . . ?
C6 Ni1 C2 58.1(3) . . ?
C3 Ni1 C2 34.6(3) . . ?
C7 Ni1 C1 113.2(3) . . ?
C5 Ni1 C1 60.8(3) . . ?
C4 Ni1 C1 75.6(4) . . ?
P2 Ni1 C1 144.1(2) . . ?
C6 Ni1 C1 32.2(3) . . ?
C3 Ni1 C1 63.4(3) . . ?
C2 Ni1 C1 33.3(3) . . ?
C23B P1 C6 106.2(8) . . ?
C23A P1 C6 101.9(10) . . ?
C23B P1 C29 114.9(7) . . ?
C23A P1 C29 105.5(9) . . ?
C6 P1 C29 105.3(4) . . ?
C23B P1 C17 106.3(9) . . ?
C23A P1 C17 118.8(11) . . ?
C6 P1 C17 111.5(5) . . ?
C29 P1 C17 112.6(5) . . ?
C6 C1 C2 113.8(9) . . ?
C6 C1 Ni1 67.0(6) . . ?
C2 C1 Ni1 70.6(6) . . ?
C43 B1 C55 103.4(7) . . ?
C43 B1 C61 94.1(7) . . ?
C55 B1 C61 121.5(8) . . ?
C43 B1 C49 120.9(8) . . ?
C55 B1 C49 98.2(7) . . ?
C61 B1 C49 119.3(7) . . ?
C31 P2 C37 104.4(5) . . ?
C31 P2 C30 104.3(5) . . ?
C37 P2 C30 105.9(5) . . ?
C31 P2 Ni1 108.5(4) . . ?
C37 P2 Ni1 120.3(3) . . ?
C30 P2 Ni1 112.1(3) . . ?
C1 C2 C3 129.0(9) . . ?
C1 C2 Ni1 76.1(6) . . ?
C3 C2 Ni1 71.0(6) . . ?
C4 C3 C2 117.6(9) . . ?
C4 C3 Ni1 69.9(5) . . ?
C2 C3 Ni1 74.4(5) . . ?
C3 C4 C5 113.9(9) . . ?
C3 C4 Ni1 77.0(6) . . ?
C5 C4 Ni1 66.9(5) . . ?
C4 C5 C6 128.3(9) . . ?
C4 C5 Ni1 76.1(5) . . ?
C6 C5 Ni1 77.3(5) . . ?
C1 C6 C5 117.3(8) . . ?
C1 C6 P1 111.9(6) . . ?
C5 C6 P1 130.8(7) . . ?
C1 C6 Ni1 80.8(6) . . ?
C5 C6 Ni1 65.7(5) . . ?
P1 C6 Ni1 123.9(4) . . ?
C8 C7 C12 113.3(7) . . ?
C8 C7 Ni1 117.4(6) . . ?
C12 C7 Ni1 113.9(5) . . ?
C13 C8 C7 99.8(8) . . ?
C13 C8 C9 105.6(8) . . ?
C7 C8 C9 108.1(7) . . ?
C13 C8 C29 118.5(8) . . ?
C7 C8 C29 117.9(8) . . ?
C9 C8 C29 106.1(7) . . ?
C8 C9 C10 113.5(8) . . ?
C15 C10 C11 103.0(9) . . ?
C15 C10 C9 114.4(9) . . ?
C11 C10 C9 112.0(8) . . ?
C10 C11 C12 109.9(8) . . ?
C16 C12 C30 102.9(9) . . ?
C16 C12 C11 106.7(8) . . ?
C30 C12 C11 108.0(8) . . ?
C16 C12 C7 112.8(8) . . ?
C30 C12 C7 115.5(8) . . ?
C11 C12 C7 110.4(7) . . ?
C8 C13 C14 115.2(8) . . ?
C16 C14 C15 110.8(9) . . ?
C16 C14 C13 112.2(8) . . ?
C15 C14 C13 111.1(8) . . ?
C10 C15 C14 106.4(9) . . ?
C12 C16 C14 103.4(9) . . ?
C22 C17 C18 107.2(9) . . ?
C22 C17 P1 117.5(8) . . ?
C18 C17 P1 121.9(8) . . ?
C17 C18 C19 115.3(10) . . ?
C20 C19 C18 117.7(10) . . ?
C19 C20 C21 106.0(11) . . ?
C22 C21 C20 117.4(10) . . ?
C17 C22 C21 114.9(10) . . ?
C28A C23A C24A 111.9(16) . . ?
C28A C23A P1 113.0(17) . . ?
C24A C23A P1 107.1(15) . . ?
C25A C24A C23A 105.8(18) . . ?
C24A C25A C26A 106.1(18) . . ?
C25A C26A C27A 113.1(18) . . ?
C28A C27A C26A 106.3(19) . . ?
C27A C28A C23A 105.8(17) . . ?
C28B C23B P1 108.8(13) . . ?
C28B C23B C24B 110.5(12) . . ?
P1 C23B C24B 113.3(12) . . ?
C25B C24B C23B 106.8(14) . . ?
C24B C25B C26B 104.8(14) . . ?
C25B C26B C27B 114.0(14) . . ?
C28B C27B C26B 108.4(15) . . ?
C27B C28B C23B 104.7(13) . . ?
C8 C29 P1 124.3(6) . . ?
C12 C30 P2 103.9(7) . . ?
C32 C31 C36 109.6(9) . . ?
C32 C31 P2 113.0(7) . . ?
C36 C31 P2 109.0(6) . . ?
C33 C32 C31 108.3(8) . . ?
C32 C33 C34 109.0(8) . . ?
C35 C34 C33 111.4(10) . . ?
C36 C35 C34 108.3(9) . . ?
C35 C36 C31 110.1(8) . . ?
C38 C37 C42 101.3(9) . . ?
C38 C37 P2 112.0(7) . . ?
C42 C37 P2 118.5(7) . . ?
C37 C38 C39 110.8(8) . . ?
C38 C39 C40 116.8(9) . . ?
C41 C40 C39 99.3(9) . . ?
C40 C41 C42 112.9(9) . . ?
C41 C42 C37 116.0(9) . . ?
C44 C43 C48 120.0 . . ?
C44 C43 B1 114.8(6) . . ?
C48 C43 B1 124.9(6) . . ?
C45 C44 C43 120.0 . . ?
C45 C44 F5 113.6(4) . . ?
C43 C44 F5 126.4(4) . . ?
F4 C45 C44 110.0(5) . . ?
F4 C45 C46 130.0(5) . . ?
C44 C45 C46 120.0 . . ?
F3 C46 C45 131.3(7) . . ?
F3 C46 C47 108.7(7) . . ?
C45 C46 C47 120.0 . . ?
C46 C47 C48 120.0 . . ?
C46 C47 F2 124.3(5) . . ?
C48 C47 F2 115.7(5) . . ?
F1 C48 C47 107.7(5) . . ?
F1 C48 C43 132.3(5) . . ?
C47 C48 C43 120.0 . . ?
C50 C49 C54 108.6(9) . . ?
C50 C49 B1 125.0(9) . . ?
C54 C49 B1 126.1(7) . . ?
C49 C50 F6 115.4(9) . . ?
C49 C50 C51 121.7(9) . . ?
F6 C50 C51 123.0(7) . . ?
F7 C51 C52 114.7(9) . . ?
F7 C51 C50 117.8(9) . . ?
C52 C51 C50 127.4(8) . . ?
C53 C52 C51 114.7(9) . . ?
C53 C52 F8 118.0(9) . . ?
C51 C52 F8 127.3(8) . . ?
C52 C53 F9 115.7(9) . . ?
C52 C53 C54 115.5(9) . . ?
F9 C53 C54 128.8(8) . . ?
F10 C54 C49 115.9(8) . . ?
F10 C54 C53 111.8(8) . . ?
C49 C54 C53 132.2(8) . . ?
C56 C55 C60 120.0 . . ?
C56 C55 B1 108.2(5) . . ?
C60 C55 B1 131.5(5) . . ?
F11 C56 C55 117.1(5) . . ?
F11 C56 C57 122.8(5) . . ?
C55 C56 C57 120.0 . . ?
F12 C57 C56 119.5(6) . . ?
F12 C57 C58 120.5(7) . . ?
C56 C57 C58 120.0 . . ?
F13 C58 C59 110.7(5) . . ?
F13 C58 C57 129.3(5) . . ?
C59 C58 C57 120.0 . . ?
F14 C59 C60 126.3(5) . . ?
F14 C59 C58 113.7(5) . . ?
C60 C59 C58 120.0 . . ?
F15 C60 C59 112.9(5) . . ?
F15 C60 C55 127.0(5) . . ?
C59 C60 C55 120.0 . . ?
C66 C61 C62 107.4(9) . . ?
C66 C61 B1 131.3(8) . . ?
C62 C61 B1 121.3(9) . . ?
F16 C62 C61 113.8(9) . . ?
F16 C62 C63 121.7(8) . . ?
C61 C62 C63 124.5(10) . . ?
C64 C63 F17 115.5(10) . . ?
C64 C63 C62 124.7(10) . . ?
F17 C63 C62 119.9(10) . . ?
C63 C64 F18 125.5(12) . . ?
C63 C64 C65 113.6(11) . . ?
F18 C64 C65 120.9(12) . . ?
F19 C65 C64 115.2(11) . . ?
F19 C65 C66 124.9(12) . . ?
C64 C65 C66 119.9(11) . . ?
F20 C66 C61 115.2(9) . . ?
F20 C66 C65 114.8(10) . . ?
C61 C66 C65 130.0(10) . . ?
C71 B2 C83B 107.9(10) . . ?
C71 B2 C77B 104(3) . . ?
C83B B2 C77B 107.0(17) . . ?
C71 B2 C89 112.4(9) . . ?
C83B B2 C89 104.3(9) . . ?
C77B B2 C89 121(3) . . ?
C71 B2 C83A 96.8(10) . . ?
C89 B2 C83A 97.6(11) . . ?
C71 B2 C77A 100.7(8) . . ?
C89 B2 C77A 115.0(8) . . ?
C83A B2 C77A 132.7(10) . . ?
B2 C71 C72 122.2(6) . . ?
B2 C71 C76 117.5(6) . . ?
C72 C71 C76 120.0 . . ?
F25 C72 C71 129.8(4) . . ?
F25 C72 C73 110.2(4) . . ?
C71 C72 C73 120.0 . . ?
F24 C73 C74 127.4(5) . . ?
F24 C73 C72 112.6(5) . . ?
C74 C73 C72 120.0 . . ?
F23 C74 C73 124.6(6) . . ?
F23 C74 C75 115.3(6) . . ?
C73 C74 C75 120.0 . . ?
F22 C75 C74 126.3(5) . . ?
F22 C75 C76 113.7(5) . . ?
C74 C75 C76 120.0 . . ?
F21 C76 C75 109.2(5) . . ?
F21 C76 C71 130.7(5) . . ?
C75 C76 C71 120.0 . . ?
C78A C77A C82A 120.0 . . ?
C78A C77A B2 122.8(5) . . ?
C82A C77A B2 117.2(5) . . ?
F26A C78A C77A 121.7(7) . . ?
F26A C78A C79A 118.3(7) . . ?
C77A C78A C79A 120.0 . . ?
C80A C79A C78A 120.0 . . ?
C80A C79A F27A 112.3(7) . . ?
C78A C79A F27A 127.7(7) . . ?
C79A C80A C81A 120.0 . . ?
C79A C80A F28A 119.3(7) . . ?
C81A C80A F28A 120.6(7) . . ?
F29A C81A C82A 124.5(7) . . ?
F29A C81A C80A 115.4(7) . . ?
C82A C81A C80A 120.0 . . ?
F30A C82A C81A 124.7(7) . . ?
F30A C82A C77A 115.2(7) . . ?
C81A C82A C77A 120.0 . . ?
C82B C77B C78B 117(2) . . ?
C82B C77B B2 120(2) . . ?
C78B C77B B2 123(2) . . ?
F26B C78B C79B 118(2) . . ?
F26B C78B C77B 120(2) . . ?
C79B C78B C77B 122(2) . . ?
C80B C79B C78B 120(2) . . ?
C80B C79B F27B 111(2) . . ?
C78B C79B F27B 127(3) . . ?
C79B C80B C81B 117(2) . . ?
C79B C80B F28B 123(3) . . ?
C81B C80B F28B 119(2) . . ?
F29B C81B C82B 123(3) . . ?
F29B C81B C80B 112(3) . . ?
C82B C81B C80B 122(2) . . ?
F30B C82B C81B 124(3) . . ?
F30B C82B C77B 115(2) . . ?
C81B C82B C77B 120(2) . . ?
C84A C83A C88A 120.0 . . ?
C84A C83A B2 104.0(9) . . ?
C88A C83A B2 136.0(9) . . ?
C83A C84A C85A 120.0 . . ?
C83A C84A F35A 117.9(12) . . ?
C85A C84A F35A 122.0(12) . . ?
F34A C85A C84A 114.5(17) . . ?
F34A C85A C86A 125.5(17) . . ?
C84A C85A C86A 120.0 . . ?
F33A C86A C85A 131.1(15) . . ?
F33A C86A C87A 108.9(15) . . ?
C85A C86A C87A 120.0 . . ?
C86A C87A C88A 120.0 . . ?
C86A C87A F32A 116.4(12) . . ?
C88A C87A F32A 123.6(12) . . ?
F31A C88A C87A 107.2(15) . . ?
F31A C88A C83A 132.6(15) . . ?
C87A C88A C83A 120.0 . . ?
C84B C83B C88B 121.1(12) . . ?
C84B C83B B2 109.1(11) . . ?
C88B C83B B2 129.3(11) . . ?
C83B C84B C85B 113.8(12) . . ?
C83B C84B F35B 122.1(12) . . ?
C85B C84B F35B 124.1(11) . . ?
F34B C85B C84B 111.5(14) . . ?
F34B C85B C86B 123.8(14) . . ?
C84B C85B C86B 124.7(12) . . ?
F33B C86B C87B 108.7(13) . . ?
F33B C86B C85B 128.5(13) . . ?
C87B C86B C85B 122.8(12) . . ?
C86B C87B C88B 112.0(11) . . ?
C86B C87B F32B 121.1(12) . . ?
C88B C87B F32B 126.7(12) . . ?
F31B C88B C87B 107.2(12) . . ?
F31B C88B C83B 127.4(12) . . ?
C87B C88B C83B 125.4(12) . . ?
C94 C89 C90 116.0(9) . . ?
C94 C89 B2 121.6(10) . . ?
C90 C89 B2 122.3(9) . . ?
F36 C90 C91 108.3(9) . . ?
F36 C90 C89 122.5(8) . . ?
C91 C90 C89 129.2(9) . . ?
C92 C91 C90 112.4(10) . . ?
C92 C91 F37 122.1(9) . . ?
C90 C91 F37 125.5(9) . . ?
C91 C92 F38 115.6(10) . . ?
C91 C92 C93 120.9(9) . . ?
F38 C92 C93 123.5(9) . . ?
F39 C93 C94 115.5(10) . . ?
F39 C93 C92 120.4(9) . . ?
C94 C93 C92 124.1(9) . . ?
C89 C94 C93 117.4(11) . . ?
C89 C94 F40 123.0(9) . . ?
C93 C94 F40 119.6(9) . . ?

loop_
_geom_bond_atom_site_label_1
_geom_bond_atom_site_label_2
_geom_bond_distance
_geom_bond_site_symmetry_2
_geom_bond_publ_flag
Ni1 C7 2.082(8) . ?
Ni1 C5 2.115(9) . ?
Ni1 C4 2.233(9) . ?
Ni1 P2 2.248(3) . ?
Ni1 C6 2.263(9) . ?
Ni1 C3 2.317(9) . ?
Ni1 C2 2.360(10) . ?
Ni1 C1 2.428(10) . ?
P1 C23B 1.547(17) . ?
P1 C23A 1.63(2) . ?
P1 C6 1.798(8) . ?
P1 C29 1.871(10) . ?
P1 C17 1.933(12) . ?
F1 C48 1.183(7) . ?
C1 C6 1.311(11) . ?
C1 C2 1.372(11) . ?
B1 C43 1.410(11) . ?
B1 C55 1.633(10) . ?
B1 C61 1.763(15) . ?
B1 C49 1.777(15) . ?
P2 C31 1.623(9) . ?
P2 C37 1.897(10) . ?
P2 C30 1.911(9) . ?
F2 C47 1.458(8) . ?
C2 C3 1.393(12) . ?
F3 C46 1.103(7) . ?
C3 C4 1.297(12) . ?
F4 C45 1.189(8) . ?
C4 C5 1.386(11) . ?
F5 C44 1.444(7) . ?
C5 C6 1.397(11) . ?
F6 C50 1.388(11) . ?
F7 C51 1.303(10) . ?
C7 C8 1.508(12) . ?
C7 C12 1.715(15) . ?
F8 C52 1.444(12) . ?
C8 C13 1.410(13) . ?
C8 C9 1.570(12) . ?
C8 C29 1.683(15) . ?
F9 C53 1.382(12) . ?
C9 C10 1.670(15) . ?
F10 C54 1.324(10) . ?
C10 C15 1.376(15) . ?
C10 C11 1.478(13) . ?
F11 C56 1.286(7) . ?
C11 C12 1.582(12) . ?
F12 C57 1.013(7) . ?
C12 C16 1.381(14) . ?
C12 C30 1.469(13) . ?
F13 C58 1.303(7) . ?
C13 C14 1.684(16) . ?
F14 C59 1.328(7) . ?
C14 C16 1.462(13) . ?
C14 C15 1.567(15) . ?
F15 C60 1.000(6) . ?
F16 C62 1.327(12) . ?
F17 C63 1.333(12) . ?
C17 C22 1.554(15) . ?
C17 C18 1.571(16) . ?
F18 C64 1.409(14) . ?
C18 C19 1.582(18) . ?
F19 C65 1.338(14) . ?
C19 C20 1.506(17) . ?
F20 C66 1.365(12) . ?
C20 C21 1.582(18) . ?
F21 C76 1.240(7) . ?
C21 C22 1.558(18) . ?
F22 C75 1.333(7) . ?
F23 C74 1.043(7) . ?
F24 C73 1.233(7) . ?
F25 C72 1.327(7) . ?
C23A C28A 1.527(19) . ?
C23A C24A 1.60(2) . ?
C24A C25A 1.36(2) . ?
C25A C26A 1.51(2) . ?
C26A C27A 1.60(2) . ?
C27A C28A 1.34(2) . ?
C23B C28B 1.534(17) . ?
C23B C24B 1.606(19) . ?
C24B C25B 1.362(19) . ?
C25B C26B 1.51(2) . ?
C26B C27B 1.60(2) . ?
C27B C28B 1.341(19) . ?
C31 C32 1.558(13) . ?
C31 C36 1.566(14) . ?
C32 C33 1.338(13) . ?
C33 C34 1.586(15) . ?
C34 C35 1.523(14) . ?
C35 C36 1.360(14) . ?
F36 C90 1.360(12) . ?
F37 C91 1.471(13) . ?
C37 C38 1.379(14) . ?
C37 C42 1.596(14) . ?
F38 C92 1.389(11) . ?
C38 C39 1.530(14) . ?
F39 C93 1.344(12) . ?
C39 C40 1.599(18) . ?
F40 C94 1.449(13) . ?
C40 C41 1.410(12) . ?
C41 C42 1.517(14) . ?
C43 C44 1.3900 . ?
C43 C48 1.3900 . ?
C44 C45 1.3900 . ?
C45 C46 1.3900 . ?
C46 C47 1.3900 . ?
C47 C48 1.3900 . ?
C49 C50 1.353(12) . ?
C49 C54 1.437(14) . ?
C50 C51 1.475(14) . ?
C51 C52 1.425(15) . ?
C52 C53 1.345(14) . ?
C53 C54 1.503(14) . ?
C55 C56 1.3900 . ?
C55 C60 1.3900 . ?
C56 C57 1.3900 . ?
C57 C58 1.3900 . ?
C58 C59 1.3900 . ?
C59 C60 1.3900 . ?
C61 C66 1.380(15) . ?
C61 C62 1.402(13) . ?
C62 C63 1.492(15) . ?
C63 C64 1.324(17) . ?
C64 C65 1.410(18) . ?
C65 C66 1.446(17) . ?
B2 C71 1.335(13) . ?
B2 C83B 1.593(18) . ?
B2 C77B 1.67(4) . ?
B2 C89 1.690(14) . ?
B2 C83A 1.795(18) . ?
B2 C77A 2.042(15) . ?
C71 C72 1.3900 . ?
C71 C76 1.3900 . ?
C72 C73 1.3900 . ?
C73 C74 1.3900 . ?
C74 C75 1.3900 . ?
C75 C76 1.3900 . ?
C77A C78A 1.3900 . ?
C77A C82A 1.3900 . ?
C78A F26A 1.334(10) . ?
C78A C79A 1.3900 . ?
C79A C80A 1.3900 . ?
C79A F27A 1.433(9) . ?
C80A C81A 1.3900 . ?
C80A F28A 1.594(11) . ?
C81A F29A 1.339(11) . ?
C81A C82A 1.3900 . ?
C82A F30A 1.371(10) . ?
C77B C82B 1.395(18) . ?
C77B C78B 1.406(17) . ?
C78B F26B 1.35(2) . ?
C78B C79B 1.398(17) . ?
C79B C80B 1.396(18) . ?
C79B F27B 1.44(2) . ?
C80B C81B 1.400(17) . ?
C80B F28B 1.59(2) . ?
C81B F29B 1.34(2) . ?
C81B C82B 1.392(17) . ?
C82B F30B 1.363(19) . ?
C83A C84A 1.3900 . ?
C83A C88A 1.3900 . ?
C84A C85A 1.3900 . ?
C84A F35A 1.398(19) . ?
C85A F34A 1.118(17) . ?
C85A C86A 1.3900 . ?
C86A F33A 1.299(17) . ?
C86A C87A 1.3900 . ?
C87A C88A 1.3900 . ?
C87A F32A 1.410(18) . ?
C88A F31A 1.132(17) . ?
C83B C84B 1.340(14) . ?
C83B C88B 1.408(14) . ?
C84B C85B 1.363(14) . ?
C84B F35B 1.402(18) . ?
C85B F34B 1.147(17) . ?
C85B C86B 1.386(14) . ?
C86B F33B 1.308(16) . ?
C86B C87B 1.350(14) . ?
C87B C88B 1.372(14) . ?
C87B F32B 1.393(17) . ?
C88B F31B 1.169(15) . ?
C89 C94 1.358(15) . ?
C89 C90 1.481(16) . ?
C90 C91 1.430(14) . ?
C91 C92 1.346(15) . ?
C92 C93 1.496(17) . ?
C93 C94 1.417(15) . ?
